data_4084123
loop_
_publ_author_name
'Teets, Thomas S.'
'Labinger, Jay A.'
'Bercaw, John E.'

_publ_section_title
;
 Guanidine-Functionalized Rhenium Cyclopentadienyl Carbonyl Complexes:
 Synthesis and Cooperative Activation of H--H and O--H Bonds
;
_journal_issue 15
_journal_name_full Organometallics
_journal_page_first 4107
_journal_paper_doi 10.1021/om500650b
_journal_volume 33
_journal_year 2014
_chemical_formula_sum 'C12 H14 B F4 N4 O3 Re'
_chemical_formula_weight 535.28
_chemical_name_systematic
; 
 ? 
;
_space_group_IT_number 14
_symmetry_cell_setting monoclinic
_symmetry_space_group_name_Hall '-P 2ybc'
_symmetry_space_group_name_H-M 'P 1 21/c 1'
_atom_sites_solution_hydrogens geom
_atom_sites_solution_primary direct
_atom_sites_solution_secondary difmap
_audit_creation_method SHELXL-97
_cell_angle_alpha 90.00
_cell_angle_beta 95.2430(10)
_cell_angle_gamma 90.00
_cell_formula_units_Z 4
_cell_length_a 11.1053(4)
_cell_length_b 9.9635(3)
_cell_length_c 14.9378(5)
_cell_measurement_reflns_used 9963
_cell_measurement_temperature 100(2)
_cell_measurement_theta_max 44.25
_cell_measurement_theta_min 2.46
_cell_volume 1645.92(9)
_computing_cell_refinement 'Bruker SAINT'
_computing_data_collection 'Bruker APEX2'
_computing_data_reduction 'Bruker SAINT'
_computing_molecular_graphics 'Bruker SHELXTL'
_computing_publication_material 'Bruker SHELXTL'
_computing_structure_refinement 'SHELXL-97 (Sheldrick, 2008)'
_computing_structure_solution 'SHELXS-97 (Sheldrick, 2008)'
_diffrn_ambient_temperature 100(2)
_diffrn_measured_fraction_theta_full 1.000
_diffrn_measured_fraction_theta_max 1.000
_diffrn_measurement_device_type 'Bruker APEX-II CCD'
_diffrn_measurement_method '\f and \w scans'
_diffrn_radiation_monochromator graphite
_diffrn_radiation_source 'fine-focus sealed tube'
_diffrn_radiation_type MoK\a
_diffrn_radiation_wavelength 0.71073
_diffrn_reflns_av_R_equivalents 0.0365
_diffrn_reflns_av_sigmaI/netI 0.0236
_diffrn_reflns_limit_h_max 17
_diffrn_reflns_limit_h_min -17
_diffrn_reflns_limit_k_max 15
_diffrn_reflns_limit_k_min -15
_diffrn_reflns_limit_l_max 22
_diffrn_reflns_limit_l_min -22
_diffrn_reflns_number 37996
_diffrn_reflns_theta_full 33.14
_diffrn_reflns_theta_max 33.14
_diffrn_reflns_theta_min 1.84
_exptl_absorpt_coefficient_mu 7.445
_exptl_absorpt_correction_T_max 0.4686
_exptl_absorpt_correction_T_min 0.1345
_exptl_absorpt_correction_type multi-scan
_exptl_absorpt_process_details sadabs
_exptl_crystal_colour orange
_exptl_crystal_density_diffrn 2.160
_exptl_crystal_density_method 'not measured'
_exptl_crystal_description needle
_exptl_crystal_F_000 1016
_exptl_crystal_size_max 0.45
_exptl_crystal_size_mid 0.32
_exptl_crystal_size_min 0.12
_refine_diff_density_max 6.426
_refine_diff_density_min -5.522
_refine_diff_density_rms 0.204
_refine_ls_extinction_method none
_refine_ls_goodness_of_fit_ref 1.148
_refine_ls_hydrogen_treatment constr
_refine_ls_matrix_type full
_refine_ls_number_parameters 241
_refine_ls_number_reflns 6279
_refine_ls_number_restraints 47
_refine_ls_restrained_S_all 1.144
_refine_ls_R_factor_all 0.0414
_refine_ls_R_factor_gt 0.0341
_refine_ls_shift/su_max 0.017
_refine_ls_shift/su_mean 0.001
_refine_ls_structure_factor_coef Fsqd
_refine_ls_weighting_details 'calc w=1/[\s^2^(Fo^2^)+(0.0000P)^2^+11.9743P] where P=(Fo^2^+2Fc^2^)/3'
_refine_ls_weighting_scheme calc
_refine_ls_wR_factor_gt 0.0699
_refine_ls_wR_factor_ref 0.0737
_reflns_number_gt 5484
_reflns_number_total 6279
_reflns_threshold_expression >2sigma(I)
_cod_data_source_file om500650b_si_001.cif
_cod_data_source_block 4
_cod_depositor_comments
;
The following automatic conversions were performed:

'_symmetry_cell_setting' value 'Monoclinic' changed to 'monoclinic'
according to
/usr/data/users/saulius/crontab/automatic-downloads/rss-feeds/ACS/lib/dictionaries/cif_core.dic
dictionary named 'cif_core.dic' version 2.4.2 from 2011-04-26.

Automatic conversion script
Id: cif_fix_values 2281 2013-09-26 08:29:07Z andrius 

 Adding full bibliography for 4084120--4084124.cif.
;
_cod_original_sg_symbol_H-M P2(1)/c
_cod_database_code 4084123

loop_
_symmetry_equiv_pos_as_xyz
'x, y, z'
'-x, y+1/2, -z+1/2'
'-x, -y, -z'
'x, -y-1/2, z-1/2'

loop_
_atom_site_label
_atom_site_type_symbol
_atom_site_fract_x
_atom_site_fract_y
_atom_site_fract_z
_atom_site_U_iso_or_equiv
_atom_site_adp_type
_atom_site_occupancy
_atom_site_symmetry_multiplicity
_atom_site_calc_flag
_atom_site_refinement_flags
_atom_site_disorder_assembly
_atom_site_disorder_group
Re1 Re -0.009203(12) 1.300205(16) 0.179165(9) 0.01831(4) Uani 1 1 d . . .
C14 C 0.0694(3) 1.3120(4) 0.0461(2) 0.0184(6) Uani 1 1 d . A .
H14 H 0.0276 1.3556 -0.0041 0.022 Uiso 1 1 calc R . .
C11 C 0.2113(3) 1.2677(3) 0.1693(2) 0.0129(5) Uani 1 1 d . A .
C21 C 0.3769(3) 1.3763(3) 0.2420(2) 0.0137(5) Uani 1 1 d . A .
N2 N 0.3009(3) 1.2722(3) 0.2348(2) 0.0145(5) Uani 1 1 d . . .
N3 N 0.4249(3) 1.4207(3) 0.3220(2) 0.0176(5) Uani 1 1 d . . .
C15 C 0.1550(3) 1.3739(3) 0.1120(2) 0.0141(5) Uani 1 1 d . A .
H15 H 0.1720 1.4672 0.1172 0.017 Uiso 1 1 calc R . .
N4 N 0.4224(3) 1.4452(3) 0.1747(2) 0.0184(6) Uani 1 1 d . . .
O3 O -0.2135(3) 1.1036(3) 0.2110(2) 0.0251(6) Uani 1 1 d U . .
C12 C 0.1376(3) 1.1497(4) 0.1490(2) 0.0173(6) Uani 1 1 d . A .
H12 H 0.1409 1.0689 0.1829 0.021 Uiso 1 1 calc R . .
C13 C 0.0586(4) 1.1751(4) 0.0691(2) 0.0199(7) Uani 1 1 d . A .
H13 H 0.0079 1.1110 0.0373 0.024 Uiso 1 1 calc R . .
C22 C 0.5006(3) 1.5394(4) 0.3121(3) 0.0221(7) Uani 1 1 d . A .
H22A H 0.5799 1.5302 0.3476 0.027 Uiso 1 1 calc R . .
H22B H 0.4602 1.6219 0.3310 0.027 Uiso 1 1 calc R . .
C23 C 0.5146(4) 1.5410(4) 0.2111(3) 0.0258(8) Uani 1 1 d . A .
H23A H 0.4992 1.6317 0.1855 0.031 Uiso 1 1 calc R . .
H23B H 0.5966 1.5116 0.1987 0.031 Uiso 1 1 calc R . .
C25 C 0.4277(4) 1.3948(4) 0.0836(3) 0.0234(7) Uani 1 1 d . A .
H25A H 0.3878 1.3072 0.0778 0.035 Uiso 1 1 calc R . .
H25B H 0.5124 1.3856 0.0710 0.035 Uiso 1 1 calc R . .
H25C H 0.3866 1.4579 0.0407 0.035 Uiso 1 1 calc R . .
C24 C 0.3834(4) 1.3842(4) 0.4080(3) 0.0237(7) Uani 1 1 d . A .
H24A H 0.3396 1.4599 0.4315 0.036 Uiso 1 1 calc R . .
H24B H 0.4531 1.3616 0.4503 0.036 Uiso 1 1 calc R . .
H24C H 0.3294 1.3064 0.4002 0.036 Uiso 1 1 calc R . .
O1 O -0.1860(3) 1.5295(4) 0.1231(2) 0.0353(8) Uani 1 1 d U . .
F4 F -0.1538(2) 1.1928(3) 0.41036(18) 0.0276(5) Uani 1 1 d . . .
F3 F -0.2045(3) 1.3928(3) 0.4713(2) 0.0357(6) Uani 1 1 d . . .
O2 O 0.0639(3) 1.3823(3) 0.37138(18) 0.0249(6) Uani 1 1 d U . .
F2 F -0.2821(3) 1.3348(3) 0.3313(2) 0.0444(8) Uani 1 1 d . . .
F1 F -0.3431(3) 1.2253(4) 0.4523(3) 0.0525(9) Uani 1 1 d . . .
B1 B -0.2471(4) 1.2864(5) 0.4171(3) 0.0212(7) Uani 1 1 d . . .
C1 C -0.143(3) 1.172(3) 0.200(2) 0.012(2) Uani 0.51(4) 1 d PU A 1
N1 N -0.133(3) 1.187(3) 0.200(2) 0.021(3) Uani 0.49(4) 1 d PU A 2
C2 C 0.027(3) 1.354(3) 0.2993(19) 0.013(3) Uani 0.49(4) 1 d PU A 1
N5 N 0.032(3) 1.349(3) 0.299(2) 0.021(3) Uani 0.51(4) 1 d PU A 2
C3 C -0.1220(3) 1.4445(4) 0.1456(2) 0.0198(6) Uani 1 1 d U A .

loop_
_atom_site_aniso_label
_atom_site_aniso_U_11
_atom_site_aniso_U_22
_atom_site_aniso_U_33
_atom_site_aniso_U_23
_atom_site_aniso_U_13
_atom_site_aniso_U_12
Re1 0.01350(6) 0.02666(7) 0.01564(6) -0.00215(5) 0.00606(4) -0.00229(5)
C14 0.0186(15) 0.0259(17) 0.0111(12) -0.0004(12) 0.0031(11) -0.0031(13)
C11 0.0136(13) 0.0129(13) 0.0130(12) 0.0004(10) 0.0055(10) -0.0009(10)
C21 0.0097(12) 0.0127(13) 0.0191(14) 0.0012(11) 0.0020(10) 0.0022(10)
N2 0.0131(12) 0.0129(12) 0.0176(12) 0.0015(9) 0.0016(10) -0.0005(9)
N3 0.0138(12) 0.0174(13) 0.0212(13) -0.0011(11) -0.0007(10) -0.0005(10)
C15 0.0140(13) 0.0144(13) 0.0140(13) 0.0001(11) 0.0019(10) -0.0011(11)
N4 0.0146(12) 0.0178(13) 0.0231(14) 0.0015(11) 0.0039(11) -0.0051(10)
O3 0.0209(13) 0.0246(14) 0.0307(14) -0.0054(12) 0.0074(11) -0.0090(11)
C12 0.0221(16) 0.0145(14) 0.0164(14) -0.0020(11) 0.0075(12) -0.0055(12)
C13 0.0247(17) 0.0214(16) 0.0146(14) -0.0072(12) 0.0074(12) -0.0090(13)
C22 0.0153(15) 0.0172(15) 0.033(2) -0.0028(14) -0.0033(14) -0.0023(12)
C23 0.0168(16) 0.0242(18) 0.036(2) 0.0051(16) -0.0021(15) -0.0095(14)
C25 0.0214(17) 0.0281(18) 0.0224(16) 0.0022(14) 0.0108(13) -0.0019(15)
C24 0.0227(17) 0.0302(19) 0.0178(15) -0.0006(14) -0.0011(13) 0.0039(15)
O1 0.0360(18) 0.0380(19) 0.0328(17) 0.0113(14) 0.0074(14) 0.0122(15)
F4 0.0225(11) 0.0228(11) 0.0358(13) -0.0058(10) -0.0061(10) 0.0059(9)
F3 0.0392(16) 0.0253(13) 0.0422(16) -0.0141(12) 0.0024(12) -0.0008(12)
O2 0.0318(15) 0.0294(15) 0.0137(11) -0.0009(10) 0.0037(10) -0.0059(12)
F2 0.057(2) 0.0444(18) 0.0311(14) 0.0009(13) -0.0018(14) 0.0283(16)
F1 0.0355(17) 0.054(2) 0.072(2) -0.0004(18) 0.0252(17) -0.0166(15)
B1 0.0180(17) 0.0207(18) 0.0254(19) -0.0014(15) 0.0044(14) 0.0003(15)
C1 0.013(5) 0.010(4) 0.015(4) -0.003(3) 0.005(3) -0.008(3)
N1 0.018(5) 0.021(7) 0.022(5) -0.004(5) 0.002(4) -0.006(4)
C2 0.018(7) 0.012(6) 0.011(4) 0.001(4) 0.010(4) -0.001(4)
N5 0.018(5) 0.021(7) 0.022(5) -0.004(5) 0.002(4) -0.006(4)
C3 0.0177(15) 0.0252(17) 0.0174(14) 0.0018(13) 0.0055(12) 0.0000(13)

loop_
_atom_type_symbol
_atom_type_description
_atom_type_scat_dispersion_real
_atom_type_scat_dispersion_imag
_atom_type_scat_source
C C 0.0033 0.0016 'International Tables Vol C Tables 4.2.6.8 and 6.1.1.4'
H H 0.0000 0.0000 'International Tables Vol C Tables 4.2.6.8 and 6.1.1.4'
B B 0.0013 0.0007 'International Tables Vol C Tables 4.2.6.8 and 6.1.1.4'
N N 0.0061 0.0033 'International Tables Vol C Tables 4.2.6.8 and 6.1.1.4'
O O 0.0106 0.0060 'International Tables Vol C Tables 4.2.6.8 and 6.1.1.4'
F F 0.0171 0.0103 'International Tables Vol C Tables 4.2.6.8 and 6.1.1.4'
Re Re -1.0185 7.2310 'International Tables Vol C Tables 4.2.6.8 and 6.1.1.4'

loop_
_geom_angle_atom_site_label_1
_geom_angle_atom_site_label_2
_geom_angle_atom_site_label_3
_geom_angle
N1 Re1 N5 97.0(15)
N1 Re1 C2 96.4(13)
N5 Re1 C2 2(2)
N1 Re1 C3 91.3(11)
N5 Re1 C3 98.6(10)
C2 Re1 C3 96.4(10)
N1 Re1 C1 1.6(19)
N5 Re1 C1 97.7(12)
C2 Re1 C1 97.2(14)
C3 Re1 C1 92.5(10)
N1 Re1 C14 122.7(10)
N5 Re1 C14 138.8(9)
C2 Re1 C14 139.9(10)
C3 Re1 C14 91.52(14)
C1 Re1 C14 121.7(9)
N1 Re1 C13 95.1(10)
N5 Re1 C13 140.8(10)
C2 Re1 C13 143.2(10)
C3 Re1 C13 118.23(15)
C1 Re1 C13 93.6(9)
C14 Re1 C13 36.69(14)
N1 Re1 C15 156.5(10)
N5 Re1 C15 101.7(9)
C2 Re1 C15 102.7(10)
C3 Re1 C15 99.83(14)
C1 Re1 C15 155.1(9)
C14 Re1 C15 37.15(12)
C13 Re1 C15 61.44(13)
N1 Re1 C12 101.0(11)
N5 Re1 C12 104.0(10)
C2 Re1 C12 106.4(10)
C3 Re1 C12 152.62(14)
C1 Re1 C12 99.4(9)
C14 Re1 C12 61.24(13)
C13 Re1 C12 36.95(14)
C15 Re1 C12 60.79(12)
N1 Re1 C11 133.7(11)
N5 Re1 C11 86.2(10)
C2 Re1 C11 88.3(10)
C3 Re1 C11 134.12(13)
C1 Re1 C11 132.2(9)
C14 Re1 C11 59.35(12)
C13 Re1 C11 59.14(12)
C15 Re1 C11 35.44(11)
C12 Re1 C11 34.98(11)
C13 C14 C15 108.2(3)
C13 C14 Re1 71.68(19)
C15 C14 Re1 72.78(18)
N2 C11 C12 123.5(3)
N2 C11 C15 131.0(3)
C12 C11 C15 105.1(3)
N2 C11 Re1 128.7(2)
C12 C11 Re1 65.00(19)
C15 C11 Re1 64.59(17)
N2 C21 N3 121.7(3)
N2 C21 N4 127.6(3)
N3 C21 N4 110.6(3)
C11 N2 C21 120.7(3)
C21 N3 C24 125.1(3)
C21 N3 C22 111.2(3)
C24 N3 C22 121.5(3)
C14 C15 C11 108.0(3)
C14 C15 Re1 70.07(18)
C11 C15 Re1 79.97(19)
C21 N4 C25 124.8(3)
C21 N4 C23 110.4(3)
C25 N4 C23 118.9(3)
C1 O3 N1 2(3)
C13 C12 C11 108.7(3)
C13 C12 Re1 69.9(2)
C11 C12 Re1 80.0(2)
C14 C13 C12 108.2(3)
C14 C13 Re1 71.6(2)
C12 C13 Re1 73.1(2)
N3 C22 C23 102.6(3)
N4 C23 C22 103.2(3)
C2 O2 N5 4(3)
F1 B1 F3 110.5(4)
F1 B1 F2 110.2(4)
F3 B1 F2 108.9(4)
F1 B1 F4 109.7(4)
F3 B1 F4 109.5(3)
F2 B1 F4 108.0(3)
O3 C1 Re1 180(3)
O3 N1 Re1 176(3)
O2 C2 Re1 171(3)
O2 N5 Re1 176(2)
O1 C3 Re1 177.5(3)

loop_
_geom_bond_atom_site_label_1
_geom_bond_atom_site_label_2
_geom_bond_distance
Re1 N1 1.83(2)
Re1 N5 1.88(3)
Re1 C2 1.88(3)
Re1 C3 1.942(4)
Re1 C1 2.00(2)
Re1 C14 2.246(3)
Re1 C13 2.247(3)
Re1 C15 2.282(3)
Re1 C12 2.290(4)
Re1 C11 2.488(3)
C14 C13 1.414(5)
C14 C15 1.443(5)
C11 N2 1.331(4)
C11 C12 1.448(5)
C11 C15 1.465(5)
C21 N2 1.336(4)
C21 N3 1.337(4)
C21 N4 1.353(4)
N3 C24 1.450(5)
N3 C22 1.467(5)
N4 C25 1.456(5)
N4 C23 1.468(5)
O3 C1 1.06(2)
O3 N1 1.24(2)
C12 C13 1.438(5)
C22 C23 1.531(6)
O1 C3 1.137(5)
F4 B1 1.404(5)
F3 B1 1.390(5)
O2 C2 1.15(3)
O2 N5 1.15(3)
F2 B1 1.391(5)
F1 B1 1.373(5)
